data_7234204
loop_
_publ_author_name
'Kang, Juan'
'Wang, Yongli'
'Chen, Yifu'
'Huang, Xin'
'Yin, Qiuxiang'
'Wang, Na'
'Hao, Hongxun'

_publ_section_title
;
 Coordination-induced conformation diversity for pharmaceutical polymorph
 control
;
_journal_issue 43
_journal_name_full CrystEngComm
_journal_page_first 6585
_journal_paper_doi 10.1039/C9CE01310E
_journal_volume 21
_journal_year 2019
_chemical_formula_moiety 'C36 H48 Co N12 Na2 O16 S8, 2(H2 O)'
_chemical_formula_sum 'C36 H52 Co N12 Na2 O18 S8'
_chemical_formula_weight 1302.28
_space_group_crystal_system monoclinic
_space_group_IT_number 14
_space_group_name_Hall '-P 2yn'
_space_group_name_H-M_alt 'P 1 21/n 1'
_symmetry_space_group_name_Hall '-P 2yn'
_symmetry_space_group_name_H-M 'P 1 21/n 1'
_atom_sites_solution_hydrogens mixed
_atom_sites_solution_primary dual
_audit_creation_date 2019-04-16
_audit_creation_method
;
Olex2 1.2
(compiled 2018.05.29 svn.r3508 for OlexSys, GUI svn.r5506)
;
_audit_update_record
;
2019-04-29 deposited with the CCDC.    2019-09-27 downloaded from the CCDC.
;
_cell_angle_alpha 90
_cell_angle_beta 90.800(4)
_cell_angle_gamma 90
_cell_formula_units_Z 2
_cell_length_a 12.4803(5)
_cell_length_b 7.7683(4)
_cell_length_c 27.2802(15)
_cell_measurement_reflns_used 5179
_cell_measurement_temperature 100.00(10)
_cell_measurement_theta_max 28.6530
_cell_measurement_theta_min 1.8450
_cell_volume 2644.6(2)
_computing_cell_refinement 'CrysAlisPro 1.171.39.43d (Rigaku OD, 2018)'
_computing_data_collection 'CrysAlisPro 1.171.39.43d (Rigaku OD, 2018)'
_computing_data_reduction 'CrysAlisPro 1.171.39.43d (Rigaku OD, 2018)'
_computing_molecular_graphics 'Olex2 (Dolomanov et al., 2009)'
_computing_publication_material 'Olex2 (Dolomanov et al., 2009)'
_computing_structure_refinement 'ShelXL (Sheldrick, 2015)'
_computing_structure_solution 'ShelXT (Sheldrick, 2015)'
_diffrn_ambient_environment N~2~
_diffrn_ambient_temperature 100.00(10)
_diffrn_detector 'CCD plate'
_diffrn_detector_type HyPix
_diffrn_measured_fraction_theta_full 0.984
_diffrn_measured_fraction_theta_max 0.805
_diffrn_measurement_details
;
List of Runs (angles in degrees, time in seconds):

  # Type    Start    End  Width  t~exp~   \w     \q     \k     \f   Frames
#--------------------------------------------------------------------------
  1  \w    -97.00  32.00   0.50    2.00    --  -13.65 -25.00 -31.00  258
  2  \w    -89.00   6.00   0.50    2.00    --  -13.65 -57.00-120.00  190
  3  \w     39.00  67.00   0.50    2.00    --   12.17 178.00-120.00   56
;
_diffrn_measurement_device 'four-circle diffractometer'
_diffrn_measurement_device_type 'XtaLAB Synergy, Single source at offset/far, HyPix'
_diffrn_measurement_method '\w scans'
_diffrn_orient_matrix_type 'CrysAlisPro convention (1999,Acta A55,543-557)'
_diffrn_orient_matrix_UB_11 0.0237480000
_diffrn_orient_matrix_UB_12 -0.0184928000
_diffrn_orient_matrix_UB_13 0.0231059000
_diffrn_orient_matrix_UB_21 0.0482823000
_diffrn_orient_matrix_UB_22 -0.0231039000
_diffrn_orient_matrix_UB_23 -0.0116770000
_diffrn_orient_matrix_UB_31 0.0180229000
_diffrn_orient_matrix_UB_32 0.0862173000
_diffrn_orient_matrix_UB_33 0.0018311000
_diffrn_radiation_monochromator mirror
_diffrn_radiation_probe x-ray
_diffrn_radiation_type MoK\a
_diffrn_radiation_wavelength 0.71073
_diffrn_reflns_av_unetI/netI 0.0674
_diffrn_reflns_Laue_measured_fraction_full 0.984
_diffrn_reflns_Laue_measured_fraction_max 0.805
_diffrn_reflns_limit_h_max 15
_diffrn_reflns_limit_h_min -16
_diffrn_reflns_limit_k_max 10
_diffrn_reflns_limit_k_min -10
_diffrn_reflns_limit_l_max 38
_diffrn_reflns_limit_l_min -38
_diffrn_reflns_number 9243
_diffrn_reflns_point_group_measured_fraction_full 0.984
_diffrn_reflns_point_group_measured_fraction_max 0.805
_diffrn_reflns_theta_full 25.242
_diffrn_reflns_theta_max 30.080
_diffrn_reflns_theta_min 2.726
_diffrn_source 'micro-focus sealed X-ray tube'
_diffrn_source_type 'PhotonJet (Mo) X-ray Source'
_exptl_absorpt_coefficient_mu 0.738
_exptl_absorpt_correction_T_max 1.00000
_exptl_absorpt_correction_T_min 0.90381
_exptl_absorpt_correction_type multi-scan
_exptl_absorpt_process_details
;
CrysAlisPro 1.171.39.43d (Rigaku Oxford Diffraction, 2018)
Empirical absorption correction using spherical harmonics,
 implemented in SCALE3 ABSPACK scaling algorithm.
;
_exptl_crystal_colour colourless
_exptl_crystal_colour_primary colourless
_exptl_crystal_density_diffrn 1.635
_exptl_crystal_description block
_exptl_crystal_F_000 1346
_exptl_crystal_size_max 0.2
_exptl_crystal_size_mid 0.1
_exptl_crystal_size_min 0.1
_refine_diff_density_max 1.169
_refine_diff_density_min -0.565
_refine_diff_density_rms 0.112
_refine_ls_extinction_method none
_refine_ls_goodness_of_fit_ref 1.042
_refine_ls_hydrogen_treatment mixed
_refine_ls_matrix_type full
_refine_ls_number_parameters 402
_refine_ls_number_reflns 9243
_refine_ls_number_restraints 11
_refine_ls_restrained_S_all 1.048
_refine_ls_R_factor_all 0.0735
_refine_ls_R_factor_gt 0.0535
_refine_ls_shift/su_max 0.000
_refine_ls_shift/su_mean 0.000
_refine_ls_structure_factor_coef Fsqd
_refine_ls_weighting_details 'w=1/[\s^2^(Fo^2^)+(0.0716P)^2^+1.6206P] where P=(Fo^2^+2Fc^2^)/3'
_refine_ls_weighting_scheme calc
_refine_ls_wR_factor_gt 0.1272
_refine_ls_wR_factor_ref 0.1464
_reflns_Friedel_coverage 0.000
_reflns_number_gt 7191
_reflns_number_total 9243
_reflns_threshold_expression 'I > 2\s(I)'
_cod_data_source_file c9ce01310e2.cif
_cod_data_source_block kj-15-2_twin1_hklf5_sq
_cod_depositor_comments 'Adding full bibliography for 7234202--7234204.cif.'
_cod_database_code 7234204
_shelx_shelxl_version_number 2018/3
_shelx_space_group_comment
;
The symmetry employed for this shelxl refinement is uniquely defined
by the following loop, which should always be used as a source of
symmetry information in preference to the above space-group names.
They are only intended as comments.
;
_reflns_odcompleteness_completeness 98.48
_reflns_odcompleteness_iscentric 1
_reflns_odcompleteness_theta 26.32
_olex2_refinement_description
;
1. Twinned data refinement
 Scales: 0.6115
 0.3885
2. Fixed Uiso
 At 1.2 times of:
  All C(H) groups, All N(H,H) groups
 At 1.5 times of:
  All O(H,H) groups
3. Restrained distances
 O4-H4A
 0.9 with sigma of 0.02
 O4-H4B
 0.9 with sigma of 0.02
 O4_$1-H4B_$1
 0.9 with sigma of 0.02
 O4_$1-H4A_$1
 0.9 with sigma of 0.02
 H6A-N6
 0.92 with sigma of 0.02
 H6B-N6
 0.92 with sigma of 0.02
 H2A-O2
 0.9 with sigma of 0.01
 H2B-O2
 0.9 with sigma of 0.01
 H4A-H4B
 1.6 with sigma of 0.04
 H2B-H2A
 1.5 with sigma of 0.01
 Na1-O3A \\sim Na1-O3
 with sigma of 0.01
4. Others
 Sof(O3)=Sof(H3A)=Sof(H3B)=1-FVAR(1)
 Sof(O3A)=Sof(H3AA)=Sof(H3AB)=FVAR(1)
5.a Free rotating group:
 O1(H1A,H1B), O3A(H3AA,H3AB), O3(H3A,H3B)
5.b Rotating group:
 N1(H1C,H1D)
5.c Aromatic/amide H refined with riding coordinates:
 C2(H2), C3(H3), C5(H5), C6(H6), C7(H7), C8(H8), C11(H11), C12(H12), C14(H14),
 C15(H15), C17(H17), C18(H18)
;
_platon_squeeze_void_probe_radius 1.20
_olex2_submission_special_instructions 'No special instructions were received'
_oxdiff_exptl_absorpt_empirical_details
;
Empirical correction (ABSPACK) includes:
- Absorption correction using spherical harmonics
- Frame scaling
;
_oxdiff_exptl_absorpt_empirical_full_max 1.143
_oxdiff_exptl_absorpt_empirical_full_min 0.919

loop_
_space_group_symop_operation_xyz
'x, y, z'
'-x+1/2, y+1/2, -z+1/2'
'-x, -y, -z'
'x-1/2, -y-1/2, z-1/2'

loop_
_atom_site_label
_atom_site_type_symbol
_atom_site_fract_x
_atom_site_fract_y
_atom_site_fract_z
_atom_site_U_iso_or_equiv
_atom_site_adp_type
_atom_site_occupancy
_atom_site_site_symmetry_order
_atom_site_calc_flag
_atom_site_refinement_flags_posn
_atom_site_refinement_flags_adp
_atom_site_refinement_flags_occupancy
_atom_site_disorder_assembly
_atom_site_disorder_group
Co1 Co 0.000000 0.500000 0.500000 0.01277(18) Uani 1 2 d S T P . .
S1 S 0.20744(8) 0.77466(13) 0.38045(4) 0.0195(2) Uani 1 1 d . . . . .
S2 S 0.28393(7) 0.27203(12) 0.61181(4) 0.0140(2) Uani 1 1 d . . . . .
S3 S 0.22615(8) 0.67296(13) 0.63071(4) 0.0209(2) Uani 1 1 d . . . . .
S4 S 0.26706(7) 0.37815(13) 0.36978(4) 0.0150(2) Uani 1 1 d . . . . .
Na1 Na 0.48836(12) 0.5236(2) 0.43298(7) 0.0257(4) Uani 1 1 d D . . . .
O1 O 0.4776(3) 0.8204(5) 0.4481(2) 0.0556(13) Uani 1 1 d . . . . .
H1A H 0.427366 0.878168 0.460878 0.083 Uiso 1 1 d G . . . .
H1B H 0.517394 0.895440 0.434858 0.083 Uiso 1 1 d G . . . .
O2 O 0.3727(2) 0.5389(5) 0.50479(14) 0.0307(8) Uani 1 1 d D . . . .
H2A H 0.350(4) 0.648(2) 0.508(3) 0.07(2) Uiso 1 1 d D . . . .
H2B H 0.321(3) 0.462(5) 0.512(3) 0.08(2) Uiso 1 1 d D . . . .
O4 O -0.1079(2) 0.7121(4) 0.50869(12) 0.0166(6) Uani 1 1 d D . . . .
H4A H -0.144(4) 0.702(7) 0.4800(10) 0.049(17) Uiso 1 1 d D . . . .
H4B H -0.143(3) 0.675(6) 0.5354(10) 0.025(13) Uiso 1 1 d D . . . .
O5 O 0.37673(19) 0.3731(4) 0.62838(12) 0.0177(6) Uani 1 1 d . . . . .
O6 O 0.31272(19) 0.1123(4) 0.58823(11) 0.0181(6) Uani 1 1 d . . . . .
O7 O 0.2898(2) 0.1979(4) 0.37943(11) 0.0188(6) Uani 1 1 d . . . . .
O8 O 0.36041(19) 0.4889(4) 0.36658(12) 0.0184(6) Uani 1 1 d . . . . .
N1 N 0.0415(3) 0.0979(6) 0.79024(16) 0.0300(10) Uani 1 1 d . . . . .
H1C H -0.027717 0.129879 0.787900 0.036 Uiso 1 1 d GR . . . .
H1D H 0.040305 -0.015713 0.796245 0.036 Uiso 1 1 d GR . . . .
N2 N 0.2098(2) 0.3737(4) 0.57499(13) 0.0149(7) Uani 1 1 d . . . . .
N3 N 0.0976(2) 0.6085(4) 0.55870(13) 0.0150(7) Uani 1 1 d . . . . .
N4 N 0.0831(2) 0.6532(4) 0.44660(13) 0.0152(7) Uani 1 1 d . . . . .
N5 N 0.1868(2) 0.4358(4) 0.41134(13) 0.0156(7) Uani 1 1 d . . . . .
N6 N 0.0431(3) 0.3942(6) 0.17694(16) 0.0261(9) Uani 1 1 d D . . . .
H6A H 0.076(4) 0.435(7) 0.1499(15) 0.048(17) Uiso 1 1 d D . . . .
H6B H 0.001(3) 0.301(4) 0.1692(19) 0.024(12) Uiso 1 1 d D . . . .
C1 C 0.0945(3) 0.3921(6) 0.22212(17) 0.0194(9) Uani 1 1 d . . . . .
C2 C 0.1896(3) 0.4843(5) 0.22981(18) 0.0204(9) Uani 1 1 d . . . . .
H2 H 0.218428 0.546941 0.204116 0.024 Uiso 1 1 calc R . . . .
C3 C 0.2409(3) 0.4839(5) 0.27453(17) 0.0176(9) Uani 1 1 d . . . . .
H3 H 0.304337 0.545171 0.278903 0.021 Uiso 1 1 calc R . . . .
C4 C 0.1986(3) 0.3928(5) 0.31300(16) 0.0147(8) Uani 1 1 d . . . . .
C5 C 0.1010(3) 0.3053(6) 0.30672(17) 0.0199(9) Uani 1 1 d . . . . .
H5 H 0.070654 0.247648 0.332982 0.024 Uiso 1 1 calc R . . . .
C6 C 0.0504(3) 0.3049(6) 0.26157(19) 0.0222(10) Uani 1 1 d . . . . .
H6 H -0.013928 0.245911 0.257395 0.027 Uiso 1 1 calc R . . . .
C7 C 0.0759(3) 0.7726(5) 0.57511(18) 0.0179(9) Uani 1 1 d . . . . .
H7 H 0.023798 0.841313 0.560246 0.021 Uiso 1 1 calc R . . . .
C8 C 0.1341(3) 0.8275(6) 0.61363(18) 0.0212(10) Uani 1 1 d . . . . .
H8 H 0.125960 0.933593 0.628926 0.025 Uiso 1 1 calc R . . . .
C9 C 0.1753(3) 0.5378(5) 0.58487(16) 0.0156(8) Uani 1 1 d . . . . .
C10 C 0.2092(3) 0.2226(5) 0.66398(16) 0.0144(8) Uani 1 1 d . . . . .
C11 C 0.1038(3) 0.2771(5) 0.66916(17) 0.0174(9) Uani 1 1 d . . . . .
H11 H 0.070835 0.340995 0.644391 0.021 Uiso 1 1 calc R . . . .
C12 C 0.0481(3) 0.2366(5) 0.71091(18) 0.0201(9) Uani 1 1 d . . . . .
H12 H -0.022075 0.274969 0.714139 0.024 Uiso 1 1 calc R . . . .
C13 C 0.0950(3) 0.1391(6) 0.74837(17) 0.0192(9) Uani 1 1 d . . . . .
C14 C 0.2009(3) 0.0773(5) 0.74173(17) 0.0193(9) Uani 1 1 d . . . . .
H14 H 0.232643 0.006645 0.765297 0.023 Uiso 1 1 calc R . . . .
C15 C 0.2564(3) 0.1219(5) 0.70047(17) 0.0172(9) Uani 1 1 d . . . . .
H15 H 0.326535 0.084123 0.696901 0.021 Uiso 1 1 calc R . . . .
C16 C 0.1567(3) 0.6043(5) 0.41479(16) 0.0158(8) Uani 1 1 d . . . . .
C17 C 0.1241(3) 0.9144(5) 0.41068(18) 0.0198(9) Uani 1 1 d . . . . .
H17 H 0.119807 1.032189 0.404957 0.024 Uiso 1 1 calc R . . . .
C18 C 0.0663(3) 0.8282(5) 0.44369(18) 0.0189(9) Uani 1 1 d . . . . .
H18 H 0.017281 0.883821 0.463614 0.023 Uiso 1 1 calc R . . . .
O3A O 0.4700(6) 0.2204(9) 0.4432(4) 0.033(2) Uani 0.524(13) 1 d D . . A 1
H3AA H 0.457703 0.248370 0.472746 0.050 Uiso 0.524(13) 1 d G . . A 1
H3AB H 0.411870 0.190381 0.429098 0.050 Uiso 0.524(13) 1 d G . . A 1
O3 O 0.5130(6) 0.2126(8) 0.4135(4) 0.034(3) Uani 0.476(13) 1 d D . . A 2
H3A H 0.451682 0.183611 0.402393 0.051 Uiso 0.476(13) 1 d G . . A 2
H3B H 0.560905 0.181438 0.393506 0.051 Uiso 0.476(13) 1 d G . . A 2
O9 O 0.2983(3) 0.8910(5) 0.50460(15) 0.0345(9) Uani 1 1 d . . . . .
H9A H 0.232(5) 0.916(9) 0.494(3) 0.08(2) Uiso 1 1 d . . . . .
H9B H 0.295(4) 0.964(7) 0.528(2) 0.037(16) Uiso 1 1 d . . . . .

loop_
_atom_site_aniso_label
_atom_site_aniso_U_11
_atom_site_aniso_U_22
_atom_site_aniso_U_33
_atom_site_aniso_U_23
_atom_site_aniso_U_13
_atom_site_aniso_U_12
Co1 0.0153(4) 0.0128(4) 0.0103(4) 0.0004(3) 0.0010(3) 0.0008(3)
S1 0.0225(5) 0.0159(5) 0.0202(6) 0.0037(4) 0.0081(4) 0.0004(4)
S2 0.0153(5) 0.0161(5) 0.0107(5) 0.0008(4) -0.0002(4) 0.0008(3)
S3 0.0262(5) 0.0187(5) 0.0177(6) -0.0027(5) -0.0066(4) -0.0004(4)
S4 0.0168(5) 0.0166(5) 0.0117(5) 0.0001(4) 0.0028(4) 0.0005(3)
Na1 0.0264(9) 0.0338(10) 0.0168(10) -0.0007(8) -0.0002(7) -0.0049(7)
O1 0.047(2) 0.034(2) 0.087(4) -0.012(2) 0.044(2) -0.0090(16)
O2 0.0273(17) 0.043(2) 0.022(2) 0.0027(18) 0.0031(14) -0.0084(14)
O4 0.0190(14) 0.0218(16) 0.0090(17) 0.0001(13) -0.0003(12) 0.0008(11)
O5 0.0153(13) 0.0203(15) 0.0174(17) -0.0013(14) -0.0026(11) -0.0035(10)
O6 0.0208(14) 0.0178(15) 0.0156(17) -0.0008(13) -0.0007(11) 0.0032(10)
O7 0.0204(14) 0.0180(15) 0.0182(18) 0.0013(12) 0.0040(12) 0.0030(10)
O8 0.0156(13) 0.0232(16) 0.0163(18) -0.0009(13) 0.0015(11) -0.0011(10)
N1 0.0252(19) 0.042(3) 0.023(3) 0.013(2) 0.0068(16) -0.0025(16)
N2 0.0170(16) 0.0144(17) 0.013(2) -0.0002(14) -0.0017(13) 0.0024(12)
N3 0.0165(16) 0.0152(18) 0.013(2) 0.0016(15) 0.0020(13) -0.0028(12)
N4 0.0158(16) 0.0179(18) 0.012(2) 0.0017(15) 0.0022(13) -0.0001(12)
N5 0.0184(16) 0.0163(17) 0.0123(19) 0.0019(15) 0.0073(13) 0.0027(12)
N6 0.026(2) 0.039(3) 0.014(2) 0.0012(19) -0.0036(16) -0.0005(16)
C1 0.020(2) 0.023(2) 0.016(2) -0.0037(19) 0.0006(16) 0.0047(16)
C2 0.020(2) 0.022(2) 0.019(3) 0.0000(19) 0.0047(16) -0.0010(15)
C3 0.0190(19) 0.019(2) 0.015(2) -0.0009(17) 0.0020(15) -0.0017(14)
C4 0.0160(18) 0.017(2) 0.011(2) -0.0009(17) -0.0015(15) 0.0032(14)
C5 0.020(2) 0.024(2) 0.015(3) 0.0007(19) 0.0048(16) -0.0032(16)
C6 0.0134(19) 0.024(2) 0.029(3) 0.000(2) -0.0012(17) -0.0019(15)
C7 0.0153(19) 0.016(2) 0.022(3) 0.0010(19) 0.0005(16) -0.0013(14)
C8 0.025(2) 0.018(2) 0.021(3) -0.0034(19) -0.0013(18) -0.0034(15)
C9 0.0164(18) 0.020(2) 0.011(2) 0.0038(18) 0.0005(14) -0.0045(14)
C10 0.0186(19) 0.015(2) 0.010(2) 0.0023(16) -0.0003(15) -0.0024(14)
C11 0.0188(19) 0.017(2) 0.017(2) 0.0019(18) -0.0017(16) 0.0006(15)
C12 0.018(2) 0.021(2) 0.021(3) 0.002(2) 0.0027(16) 0.0021(15)
C13 0.023(2) 0.022(2) 0.013(2) -0.0009(18) -0.0015(16) -0.0049(15)
C14 0.024(2) 0.019(2) 0.015(2) 0.0030(18) -0.0045(17) 0.0012(15)
C15 0.0153(19) 0.019(2) 0.017(2) -0.0010(18) -0.0028(15) 0.0014(14)
C16 0.0180(19) 0.019(2) 0.011(2) 0.0009(18) -0.0024(15) -0.0025(14)
C17 0.023(2) 0.015(2) 0.022(3) 0.0027(19) 0.0038(17) 0.0008(15)
C18 0.022(2) 0.013(2) 0.021(3) 0.0009(18) 0.0023(17) -0.0004(15)
O3A 0.037(4) 0.038(4) 0.025(5) 0.003(4) -0.003(4) -0.002(3)
O3 0.026(4) 0.038(4) 0.038(7) 0.009(4) -0.005(4) 0.002(3)
O9 0.0279(19) 0.049(2) 0.027(2) -0.0126(19) 0.0002(15) 0.0033(15)

loop_
_atom_type_symbol
_atom_type_description
_atom_type_scat_dispersion_real
_atom_type_scat_dispersion_imag
_atom_type_scat_source
C C 0.0033 0.0016 'International Tables Vol C Tables 4.2.6.8 and 6.1.1.4'
H H 0.0000 0.0000 'International Tables Vol C Tables 4.2.6.8 and 6.1.1.4'
Co Co 0.3494 0.9721 'International Tables Vol C Tables 4.2.6.8 and 6.1.1.4'
N N 0.0061 0.0033 'International Tables Vol C Tables 4.2.6.8 and 6.1.1.4'
Na Na 0.0362 0.0249 'International Tables Vol C Tables 4.2.6.8 and 6.1.1.4'
O O 0.0106 0.0060 'International Tables Vol C Tables 4.2.6.8 and 6.1.1.4'
S S 0.1246 0.1234 'International Tables Vol C Tables 4.2.6.8 and 6.1.1.4'

loop_
_geom_angle_atom_site_label_1
_geom_angle_atom_site_label_2
_geom_angle_atom_site_label_3
_geom_angle
_geom_angle_site_symmetry_1
_geom_angle_site_symmetry_3
O4 Co1 O4 180.00(17) 3_566 .
O4 Co1 N3 88.11(12) . .
O4 Co1 N3 91.89(12) . 3_566
O4 Co1 N3 88.11(12) 3_566 3_566
O4 Co1 N3 91.89(12) 3_566 .
O4 Co1 N4 87.65(12) 3_566 3_566
O4 Co1 N4 92.35(12) 3_566 .
O4 Co1 N4 92.35(12) . 3_566
O4 Co1 N4 87.65(12) . .
N3 Co1 N3 180.0 . 3_566
N4 Co1 N3 90.80(13) . .
N4 Co1 N3 89.20(13) 3_566 .
N4 Co1 N3 90.80(13) 3_566 3_566
N4 Co1 N3 89.20(13) . 3_566
N4 Co1 N4 180.0 3_566 .
C17 S1 C16 89.7(2) . .
O5 S2 N2 112.57(18) . .
O5 S2 C10 107.09(19) . .
O6 S2 O5 113.39(16) . .
O6 S2 N2 107.18(18) . .
O6 S2 C10 108.14(18) . .
N2 S2 C10 108.30(18) . .
C8 S3 C9 89.5(2) . .
O7 S4 N5 105.44(18) . .
O7 S4 C4 108.22(18) . .
O8 S4 O7 115.31(16) . .
O8 S4 N5 112.98(18) . .
O8 S4 C4 106.78(19) . .
N5 S4 C4 107.84(18) . .
O1 Na1 O2 77.07(14) . .
O1 Na1 O2 96.57(17) . 3_666
O1 Na1 O5 81.05(13) . 3_666
O1 Na1 O8 101.70(16) . .
O1 Na1 O3A 160.9(3) . .
O1 Na1 H3AA 140.9 . .
O1 Na1 O3 175.6(3) . .
O2 Na1 O2 82.85(12) . 3_666
O2 Na1 O5 157.03(13) . 3_666
O2 Na1 O5 92.87(11) 3_666 3_666
O2 Na1 H3AA 68.4 3_666 .
O2 Na1 H3AA 65.7 . .
O2 Na1 O3 107.0(3) . .
O2 Na1 O3 82.4(2) 3_666 .
O5 Na1 H3AA 133.4 3_666 .
O8 Na1 O2 102.37(12) . .
O8 Na1 O2 161.69(14) . 3_666
O8 Na1 O5 88.76(11) . 3_666
O8 Na1 H3AA 97.5 . .
O8 Na1 O3 79.3(2) . .
O3A Na1 O2 78.0(2) . 3_666
O3A Na1 O2 84.0(3) . .
O3A Na1 O5 117.3(3) . 3_666
O3A Na1 O8 85.0(2) . .
O3A Na1 H3AA 20.3 . .
Na1 O1 H1A 129.4 . .
Na1 O1 H1B 124.4 . .
H1A O1 H1B 104.6 . .
Na1 O2 Na1 97.15(12) . 3_666
Na1 O2 H2A 108(4) . .
Na1 O2 H2A 110(5) 3_666 .
Na1 O2 H2B 124(4) . .
Na1 O2 H2B 103(4) 3_666 .
H2A O2 H2B 112(2) . .
Co1 O4 H4A 98(4) . .
Co1 O4 H4B 99(3) . .
H4A O4 H4B 115(4) . .
S2 O5 Na1 119.85(18) . 3_666
S4 O8 Na1 122.98(18) . .
H1C N1 H1D 105.4 . .
C13 N1 H1C 110.8 . .
C13 N1 H1D 113.0 . .
C9 N2 S2 121.7(3) . .
C7 N3 Co1 119.2(3) . .
C9 N3 Co1 129.8(3) . .
C9 N3 C7 110.8(4) . .
C16 N4 Co1 128.8(3) . .
C16 N4 C18 110.5(3) . .
C18 N4 Co1 120.6(3) . .
C16 N5 S4 119.8(3) . .
H6A N6 H6B 111(5) . .
C1 N6 H6A 122(4) . .
C1 N6 H6B 117(3) . .
N6 C1 C2 120.7(4) . .
N6 C1 C6 120.8(4) . .
C6 C1 C2 118.5(4) . .
C1 C2 H2 119.4 . .
C3 C2 C1 121.2(4) . .
C3 C2 H2 119.4 . .
C2 C3 H3 120.0 . .
C2 C3 C4 120.0(4) . .
C4 C3 H3 120.0 . .
C3 C4 S4 121.1(3) . .
C3 C4 C5 119.8(4) . .
C5 C4 S4 119.0(3) . .
C4 C5 H5 120.1 . .
C6 C5 C4 119.8(4) . .
C6 C5 H5 120.1 . .
C1 C6 H6 119.7 . .
C5 C6 C1 120.6(4) . .
C5 C6 H6 119.7 . .
N3 C7 H7 121.9 . .
C8 C7 N3 116.3(4) . .
C8 C7 H7 121.9 . .
S3 C8 H8 125.0 . .
C7 C8 S3 110.1(3) . .
C7 C8 H8 125.0 . .
N2 C9 S3 125.9(3) . .
N3 C9 S3 113.3(3) . .
N3 C9 N2 120.8(4) . .
C11 C10 S2 122.0(3) . .
C11 C10 C15 119.4(4) . .
C15 C10 S2 118.6(3) . .
C10 C11 H11 119.9 . .
C12 C11 C10 120.2(4) . .
C12 C11 H11 119.9 . .
C11 C12 H12 119.4 . .
C11 C12 C13 121.1(4) . .
C13 C12 H12 119.4 . .
N1 C13 C12 122.2(4) . .
N1 C13 C14 119.6(4) . .
C12 C13 C14 118.2(4) . .
C13 C14 H14 120.0 . .
C15 C14 C13 120.0(4) . .
C15 C14 H14 120.0 . .
C10 C15 H15 119.5 . .
C14 C15 C10 121.0(4) . .
C14 C15 H15 119.5 . .
N4 C16 S1 113.1(3) . .
N4 C16 N5 120.9(4) . .
N5 C16 S1 126.0(3) . .
S1 C17 H17 125.0 . .
C18 C17 S1 110.0(3) . .
C18 C17 H17 125.0 . .
N4 C18 H18 121.7 . .
C17 C18 N4 116.6(4) . .
C17 C18 H18 121.7 . .
Na1 O3A H3AA 82.9 . .
Na1 O3A H3AB 107.5 . .
H3AA O3A H3AB 109.5 . .
Na1 O3 H3A 102.7 . .
Na1 O3 H3B 120.2 . .
H3A O3 H3B 109.5 . .
H9A O9 H9B 92(5) . .

loop_
_geom_bond_atom_site_label_1
_geom_bond_atom_site_label_2
_geom_bond_distance
_geom_bond_site_symmetry_2
Co1 O4 2.143(3) 3_566
Co1 O4 2.143(3) .
Co1 N3 2.169(3) 3_566
Co1 N3 2.169(3) .
Co1 N4 2.158(3) 3_566
Co1 N4 2.158(3) .
S1 C16 1.746(4) .
S1 C17 1.722(4) .
S2 O5 1.466(3) .
S2 O6 1.445(3) .
S2 N2 1.569(3) .
S2 C10 1.755(4) .
S3 C8 1.722(4) .
S3 C9 1.746(4) .
S4 O7 1.452(3) .
S4 O8 1.452(3) .
S4 N5 1.588(3) .
S4 C4 1.762(4) .
Na1 O1 2.346(4) .
Na1 O2 2.458(4) 3_666
Na1 O2 2.453(4) .
Na1 O5 2.522(3) 3_666
Na1 O8 2.413(3) .
Na1 O3A 2.383(7) .
Na1 H3AA 2.4303 .
Na1 O3 2.494(7) .
O1 H1A 0.8497 .
O1 H1B 0.8495 .
O2 H2A 0.899(12) .
O2 H2B 0.904(12) .
O4 H4A 0.901(17) .
O4 H4B 0.906(17) .
N1 H1C 0.8998 .
N1 H1D 0.8978 .
N1 C13 1.369(6) .
N2 C9 1.374(5) .
N3 C7 1.380(5) .
N3 C9 1.316(5) .
N4 C16 1.328(5) .
N4 C18 1.378(5) .
N5 C16 1.365(5) .
N6 H6A 0.91(2) .
N6 H6B 0.92(2) .
N6 C1 1.382(6) .
C1 C2 1.399(6) .
C1 C6 1.392(6) .
C2 H2 0.9300 .
C2 C3 1.370(6) .
C3 H3 0.9300 .
C3 C4 1.377(6) .
C4 C5 1.403(5) .
C5 H5 0.9300 .
C5 C6 1.376(6) .
C6 H6 0.9300 .
C7 H7 0.9300 .
C7 C8 1.338(6) .
C8 H8 0.9300 .
C10 C11 1.390(5) .
C10 C15 1.391(6) .
C11 H11 0.9300 .
C11 C12 1.379(6) .
C12 H12 0.9300 .
C12 C13 1.395(6) .
C13 C14 1.419(6) .
C14 H14 0.9300 .
C14 C15 1.374(6) .
C15 H15 0.9300 .
C17 H17 0.9300 .
C17 C18 1.341(6) .
C18 H18 0.9300 .
O3A H3AA 0.8516 .
O3A H3AB 0.8492 .
O3 H3A 0.8490 .
O3 H3B 0.8501 .
O9 H9A 0.89(7) .
O9 H9B 0.86(6) .

loop_
_geom_torsion_atom_site_label_1
_geom_torsion_atom_site_label_2
_geom_torsion_atom_site_label_3
_geom_torsion_atom_site_label_4
_geom_torsion
_geom_torsion_site_symmetry_4
Co1 N3 C7 C8 175.5(3) .
Co1 N3 C9 S3 -176.72(19) .
Co1 N3 C9 N2 3.7(6) .
Co1 N4 C16 S1 -176.94(19) .
Co1 N4 C16 N5 2.6(6) .
Co1 N4 C18 C17 177.6(3) .
S1 C17 C18 N4 -0.6(5) .
S2 N2 C9 S3 13.8(5) .
S2 N2 C9 N3 -166.8(3) .
S2 C10 C11 C12 -179.5(3) .
S2 C10 C15 C14 -179.0(3) .
S4 N5 C16 S1 -6.1(5) .
S4 N5 C16 N4 174.5(3) .
S4 C4 C5 C6 -175.3(3) .
O5 S2 N2 C9 -49.5(4) .
O5 S2 C10 C11 119.1(3) .
O5 S2 C10 C15 -62.7(4) .
O6 S2 O5 Na1 60.5(2) 3_666
O6 S2 N2 C9 -174.8(3) .
O6 S2 C10 C11 -118.4(3) .
O6 S2 C10 C15 59.8(4) .
O7 S4 O8 Na1 -59.4(2) .
O7 S4 N5 C16 174.7(3) .
O7 S4 C4 C3 -119.2(3) .
O7 S4 C4 C5 58.8(4) .
O8 S4 N5 C16 47.9(4) .
O8 S4 C4 C3 5.5(4) .
O8 S4 C4 C5 -176.5(3) .
N1 C13 C14 C15 -178.2(4) .
N2 S2 O5 Na1 -61.4(2) 3_666
N2 S2 C10 C11 -2.5(4) .
N2 S2 C10 C15 175.7(3) .
N3 C7 C8 S3 2.2(5) .
N5 S4 O8 Na1 62.0(2) .
N5 S4 C4 C3 127.2(3) .
N5 S4 C4 C5 -54.8(4) .
N6 C1 C2 C3 179.6(4) .
N6 C1 C6 C5 -179.0(4) .
C1 C2 C3 C4 -0.5(6) .
C2 C1 C6 C5 -2.0(6) .
C2 C3 C4 S4 175.8(3) .
C2 C3 C4 C5 -2.1(6) .
C3 C4 C5 C6 2.7(6) .
C4 S4 O8 Na1 -179.62(18) .
C4 S4 N5 C16 -69.9(3) .
C4 C5 C6 C1 -0.6(6) .
C6 C1 C2 C3 2.6(6) .
C7 N3 C9 S3 -0.7(4) .
C7 N3 C9 N2 179.8(3) .
C8 S3 C9 N2 -178.9(4) .
C8 S3 C9 N3 1.6(3) .
C9 S3 C8 C7 -2.1(3) .
C9 N3 C7 C8 -1.0(5) .
C10 S2 O5 Na1 179.67(17) 3_666
C10 S2 N2 C9 68.7(3) .
C10 C11 C12 C13 -0.8(7) .
C11 C10 C15 C14 -0.8(6) .
C11 C12 C13 N1 179.7(4) .
C11 C12 C13 C14 -2.1(7) .
C12 C13 C14 C15 3.6(6) .
C13 C14 C15 C10 -2.2(6) .
C15 C10 C11 C12 2.3(6) .
C16 S1 C17 C18 0.5(4) .
C16 N4 C18 C17 0.3(5) .
C17 S1 C16 N4 -0.4(3) .
C17 S1 C16 N5 -179.9(4) .
C18 N4 C16 S1 0.2(4) .
C18 N4 C16 N5 179.7(4) .

loop_
_twin_individual_id
_twin_individual_mass_fraction_refined
1 0.6115
2 0.3885
